data_7701134
loop_
_publ_author_name
'Preu\&s, Andrea'
'Korb, Marcus'
'Miesel, Dominique'
'R\"uffer, Tobias'
'Hildebrandt, Alexander'
'Lang, Heinrich'

_publ_section_title
;
 Ferrocenyl naphthalenes: substituent- and substitution pattern-depending
 charge transfer studies.
;
_journal_issue 38
_journal_name_full 'Dalton transactions (Cambridge, England : 2003)'
_journal_page_first 14418
_journal_page_last 14432
_journal_paper_doi 10.1039/c9dt03216a
_journal_volume 48
_journal_year 2019
_chemical_formula_moiety 'C30 H24 Fe2'
_chemical_formula_sum 'C30 H24 Fe2'
_chemical_formula_weight 496.19
_space_group_crystal_system orthorhombic
_space_group_IT_number 33
_space_group_name_Hall 'P 2c -2n'
_space_group_name_H-M_alt 'P n a 21'
_symmetry_space_group_name_Hall 'P 2c -2n'
_symmetry_space_group_name_H-M 'P n a 21'
_atom_sites_solution_hydrogens geom
_audit_creation_method SHELXL-2013
_audit_update_record
;
2019-02-16 deposited with the CCDC.    2019-08-30 downloaded from the CCDC.
;
_cell_angle_alpha 90
_cell_angle_beta 90
_cell_angle_gamma 90
_cell_formula_units_Z 4
_cell_length_a 12.1550(4)
_cell_length_b 12.9938(3)
_cell_length_c 13.7119(4)
_cell_measurement_reflns_used 3767
_cell_measurement_temperature 129.95(10)
_cell_measurement_theta_max 27.4970
_cell_measurement_theta_min 3.5500
_cell_volume 2165.65(11)
_computing_cell_refinement 'CrysAlisPro 1.171.38.41l (Rigaku OD, 2015)'
_computing_data_collection 'CrysAlisPro 1.171.38.41l (Rigaku OD, 2015)'
_computing_data_reduction 'CrysAlisPro 1.171.38.41l (Rigaku OD, 2015)'
_computing_structure_refinement 'SHELXL-2013 (Sheldrick, 2013)'
_computing_structure_solution 'SHELXS-2013 (Sheldrick, 2013)'
_diffrn_ambient_temperature 129.95(10)
_diffrn_measured_fraction_theta_full 0.995
_diffrn_measured_fraction_theta_max 0.995
_diffrn_measurement_device_type 'oxford gemini s'
_diffrn_measurement_method '\w scans'
_diffrn_radiation_type MoK\a
_diffrn_radiation_wavelength 0.71073
_diffrn_reflns_av_R_equivalents 0.0269
_diffrn_reflns_av_unetI/netI 0.0375
_diffrn_reflns_Laue_measured_fraction_full 0.995
_diffrn_reflns_Laue_measured_fraction_max 0.995
_diffrn_reflns_limit_h_max 14
_diffrn_reflns_limit_h_min -14
_diffrn_reflns_limit_k_max 15
_diffrn_reflns_limit_k_min -16
_diffrn_reflns_limit_l_max 16
_diffrn_reflns_limit_l_min -16
_diffrn_reflns_number 8109
_diffrn_reflns_point_group_measured_fraction_full 0.996
_diffrn_reflns_point_group_measured_fraction_max 0.996
_diffrn_reflns_theta_full 26.000
_diffrn_reflns_theta_max 25.999
_diffrn_reflns_theta_min 2.971
_exptl_absorpt_coefficient_mu 1.356
_exptl_absorpt_correction_T_max 1.00000
_exptl_absorpt_correction_T_min 0.71035
_exptl_absorpt_correction_type multi-scan
_exptl_absorpt_process_details
;
CrysAlisPro 1.171.38.41l (Rigaku Oxford Diffraction, 2015)
Empirical absorption correction using spherical harmonics,
 implemented in SCALE3 ABSPACK scaling algorithm.
;
_exptl_crystal_colour orange
_exptl_crystal_density_diffrn 1.522
_exptl_crystal_description block
_exptl_crystal_F_000 1024
_exptl_crystal_size_max 0.3
_exptl_crystal_size_mid 0.3
_exptl_crystal_size_min 0.25
_refine_diff_density_max 0.359
_refine_diff_density_min -0.263
_refine_diff_density_rms 0.053
_refine_ls_abs_structure_details
;
 Refined as an inversion twin.
;
_refine_ls_abs_structure_Flack 0.41(2)
_refine_ls_extinction_method none
_refine_ls_goodness_of_fit_ref 1.020
_refine_ls_hydrogen_treatment constr
_refine_ls_matrix_type full
_refine_ls_number_parameters 318
_refine_ls_number_reflns 3646
_refine_ls_number_restraints 1
_refine_ls_restrained_S_all 1.020
_refine_ls_R_factor_all 0.0385
_refine_ls_R_factor_gt 0.0319
_refine_ls_shift/su_max 0.001
_refine_ls_shift/su_mean 0.000
_refine_ls_structure_factor_coef Fsqd
_refine_ls_weighting_details 'w=1/[\s^2^(Fo^2^)+(0.0378P)^2^] where P=(Fo^2^+2Fc^2^)/3'
_refine_ls_weighting_scheme calc
_refine_ls_wR_factor_gt 0.0689
_refine_ls_wR_factor_ref 0.0715
_reflns_Friedel_coverage 0.917
_reflns_Friedel_fraction_full 0.996
_reflns_Friedel_fraction_max 0.996
_reflns_number_gt 3265
_reflns_number_total 3646
_reflns_threshold_expression 'I > 2\s(I)'
_cod_data_source_file c9dt03216a2.cif
_cod_data_source_block DA-AP123-2
_cod_depositor_comments 'Adding full bibliography for 7701130--7701141.cif.'
_cod_database_code 7701134
_shelx_space_group_comment
;
The symmetry employed for this shelxl refinement is uniquely defined
by the following loop, which should always be used as a source of
symmetry information in preference to the above space-group names.
They are only intended as comments.
;
_oxdiff_exptl_absorpt_empirical_full_min 0.898
_oxdiff_exptl_absorpt_empirical_full_max 1.231
_oxdiff_exptl_absorpt_empirical_details
;
Empirical correction (ABSPACK) includes:
- Absorption correction using spherical harmonics
- Frame scaling
- Detector area scaling
;
_shelxl_version_number 2013-4

loop_
_space_group_symop_operation_xyz
'x, y, z'
'-x, -y, z+1/2'
'x+1/2, -y+1/2, z'
'-x+1/2, y+1/2, z+1/2'

loop_
_atom_site_label
_atom_site_type_symbol
_atom_site_fract_x
_atom_site_fract_y
_atom_site_fract_z
_atom_site_U_iso_or_equiv
_atom_site_adp_type
_atom_site_occupancy
_atom_site_site_symmetry_order
_atom_site_calc_flag
_atom_site_refinement_flags_posn
_atom_site_refinement_flags_adp
_atom_site_refinement_flags_occupancy
_atom_site_disorder_assembly
_atom_site_disorder_group
C1 C 1.0235(4) 1.0003(3) 0.6509(3) 0.0298(9) Uani 1 1 d . . . . .
C2 C 1.0122(4) 1.0374(3) 0.7489(4) 0.0367(10) Uani 1 1 d . . . . .
H2 H 1.0694 1.0551 0.7908 0.044 Uiso 1 1 calc R U . . .
C3 C 0.8981(4) 1.0421(3) 0.7706(4) 0.0438(12) Uani 1 1 d . . . . .
H3 H 0.8672 1.0648 0.8288 0.053 Uiso 1 1 calc R U . . .
C4 C 0.8403(4) 1.0069(3) 0.6896(4) 0.0452(13) Uani 1 1 d . . . . .
H4 H 0.7643 1.0009 0.6851 0.054 Uiso 1 1 calc R U . . .
C5 C 0.9156(4) 0.9818(3) 0.6160(4) 0.0367(10) Uani 1 1 d . . . . .
H5 H 0.8977 0.9570 0.5543 0.044 Uiso 1 1 calc R U . . .
C6 C 1.0052(16) 0.7536(12) 0.7315(9) 0.049(6) Uani 0.53(3) 1 d G . P A 1
H6 H 1.0548 0.7309 0.6845 0.058 Uiso 0.53(3) 1 calc R U P A 1
C7 C 1.0326(6) 0.7990(14) 0.8225(12) 0.040(6) Uani 0.53(3) 1 d G . P A 1
H7 H 1.1033 0.8113 0.8456 0.049 Uiso 0.53(3) 1 calc R U P A 1
C8 C 0.9331(10) 0.8223(9) 0.8720(7) 0.043(4) Uani 0.53(3) 1 d G . P A 1
H8 H 0.9272 0.8525 0.9333 0.052 Uiso 0.53(3) 1 calc R U P A 1
C9 C 0.8442(6) 0.7913(11) 0.8116(14) 0.053(7) Uani 0.53(3) 1 d G . P A 1
H9 H 0.7698 0.7977 0.8264 0.064 Uiso 0.53(3) 1 calc R U P A 1
C10 C 0.8887(17) 0.7488(9) 0.7248(11) 0.051(5) Uani 0.53(3) 1 d G . P A 1
H10 H 0.8486 0.7225 0.6726 0.061 Uiso 0.53(3) 1 calc R U P A 1
C6' C 0.9447(17) 0.7382(7) 0.6964(9) 0.044(4) Uani 0.47(3) 1 d G . P A 2
H6' H 0.9430 0.7096 0.6342 0.053 Uiso 0.47(3) 1 calc R U P A 2
C7' C 0.8519(7) 0.7612(13) 0.7554(17) 0.055(5) Uani 0.47(3) 1 d G . P A 2
H7' H 0.7787 0.7503 0.7386 0.066 Uiso 0.47(3) 1 calc R U P A 2
C8' C 0.891(2) 0.8039(14) 0.8444(13) 0.077(9) Uani 0.47(3) 1 d G . P A 2
H8' H 0.8470 0.8257 0.8962 0.093 Uiso 0.47(3) 1 calc R U P A 2
C9' C 1.007(2) 0.8072(18) 0.8404(15) 0.079(10) Uani 0.47(3) 1 d G . P A 2
H9' H 1.0535 0.8317 0.8891 0.095 Uiso 0.47(3) 1 calc R U P A 2
C10' C 1.0407(7) 0.7667(16) 0.7489(19) 0.057(6) Uani 0.47(3) 1 d G . P A 2
H10' H 1.1129 0.7599 0.7272 0.069 Uiso 0.47(3) 1 calc R U P A 2
C11 C 1.3987(3) 0.9321(3) 0.3990(4) 0.0312(8) Uani 1 1 d . . . . .
C12 C 1.4462(3) 0.8323(3) 0.3819(4) 0.0376(10) Uani 1 1 d . . . . .
H12 H 1.4370 0.7747 0.4214 0.045 Uiso 1 1 calc R U . . .
C13 C 1.5094(4) 0.8358(4) 0.2946(4) 0.0462(12) Uani 1 1 d . . . . .
H13 H 1.5482 0.7814 0.2671 0.055 Uiso 1 1 calc R U . . .
C14 C 1.5026(4) 0.9372(4) 0.2574(4) 0.0469(12) Uani 1 1 d . . . . .
H14 H 1.5362 0.9610 0.2009 0.056 Uiso 1 1 calc R U . . .
C15 C 1.4358(4) 0.9960(4) 0.3210(3) 0.0385(10) Uani 1 1 d . . . . .
H15 H 1.4188 1.0653 0.3132 0.046 Uiso 1 1 calc R U . . .
C16 C 1.6325(4) 0.9920(3) 0.5211(3) 0.0410(11) Uani 1 1 d . . . . .
H16 H 1.5919 1.0080 0.5766 0.049 Uiso 1 1 calc R U . . .
C17 C 1.6770(4) 0.8947(3) 0.4981(3) 0.0374(10) Uani 1 1 d . . . . .
H17 H 1.6723 0.8356 0.5362 0.045 Uiso 1 1 calc R U . . .
C18 C 1.7305(4) 0.9032(3) 0.4064(4) 0.0384(10) Uani 1 1 d . . . . .
H18 H 1.7662 0.8504 0.3733 0.046 Uiso 1 1 calc R U . . .
C19 C 1.7198(4) 1.0058(3) 0.3746(4) 0.0415(11) Uani 1 1 d . . . . .
H19 H 1.7475 1.0327 0.3167 0.050 Uiso 1 1 calc R U . . .
C20 C 1.6599(4) 1.0606(3) 0.4457(4) 0.0407(11) Uani 1 1 d . . . . .
H20 H 1.6417 1.1301 0.4432 0.049 Uiso 1 1 calc R U . . .
C21 C 1.1261(4) 0.9844(3) 0.5950(3) 0.0296(9) Uani 1 1 d . . . . .
C22 C 1.1450(4) 0.8932(3) 0.5478(3) 0.0334(10) Uani 1 1 d . . . . .
H22 H 1.0952 0.8396 0.5557 0.040 Uiso 1 1 calc R U . . .
C23 C 1.2367(4) 0.8784(3) 0.4882(3) 0.0336(10) Uani 1 1 d . . . . .
H23 H 1.2457 0.8151 0.4576 0.040 Uiso 1 1 calc R U . . .
C24 C 1.3141(4) 0.9536(3) 0.4731(3) 0.0296(9) Uani 1 1 d . . . . .
C25 C 1.2988(3) 1.0507(3) 0.5230(3) 0.0267(9) Uani 1 1 d . . . . .
C26 C 1.3754(4) 1.1326(3) 0.5138(3) 0.0308(9) Uani 1 1 d . . . . .
H26 H 1.4385 1.1233 0.4765 0.037 Uiso 1 1 calc R U . . .
C27 C 1.3578(4) 1.2245(3) 0.5588(3) 0.0354(10) Uani 1 1 d . . . . .
H27 H 1.4091 1.2771 0.5520 0.042 Uiso 1 1 calc R U . . .
C28 C 1.2639(4) 1.2406(3) 0.6150(3) 0.0372(10) Uani 1 1 d . . . . .
H28 H 1.2522 1.3041 0.6445 0.045 Uiso 1 1 calc R U . . .
C29 C 1.1891(4) 1.1636(3) 0.6267(3) 0.0327(9) Uani 1 1 d . . . . .
H29 H 1.1265 1.1754 0.6641 0.039 Uiso 1 1 calc R U . . .
C30 C 1.2049(3) 1.0658(3) 0.5829(3) 0.0287(9) Uani 1 1 d . . . . .
Fe1 Fe 0.94194(5) 0.89551(4) 0.73765(5) 0.03375(17) Uani 1 1 d . . . . .
Fe2 Fe 1.56889(5) 0.93953(4) 0.39279(4) 0.03034(16) Uani 1 1 d . . . . .

loop_
_atom_site_aniso_label
_atom_site_aniso_U_11
_atom_site_aniso_U_22
_atom_site_aniso_U_33
_atom_site_aniso_U_23
_atom_site_aniso_U_13
_atom_site_aniso_U_12
C1 0.030(3) 0.0229(18) 0.036(2) 0.0006(17) 0.000(2) -0.0001(19)
C2 0.038(2) 0.033(2) 0.039(2) -0.002(2) 0.004(2) 0.0011(19)
C3 0.044(3) 0.033(2) 0.054(3) 0.005(2) 0.016(3) 0.010(2)
C4 0.025(2) 0.046(3) 0.065(3) 0.019(3) 0.003(3) 0.012(2)
C5 0.033(2) 0.034(2) 0.043(2) 0.013(2) -0.007(2) 0.0010(19)
C6 0.089(14) 0.023(6) 0.034(8) 0.012(6) 0.017(10) 0.012(9)
C7 0.032(5) 0.032(7) 0.058(13) 0.022(8) 0.001(7) 0.013(5)
C8 0.044(8) 0.040(7) 0.047(8) 0.021(5) 0.014(6) 0.008(6)
C9 0.034(6) 0.038(9) 0.088(17) 0.036(11) 0.011(8) -0.002(6)
C10 0.062(12) 0.041(7) 0.051(10) 0.015(7) 0.000(11) -0.012(9)
C6' 0.051(11) 0.026(6) 0.056(9) 0.005(5) 0.013(8) -0.013(8)
C7' 0.054(9) 0.043(8) 0.068(12) 0.006(8) 0.046(9) -0.007(7)
C8' 0.12(2) 0.047(9) 0.068(13) 0.008(11) 0.054(18) -0.006(17)
C9' 0.14(3) 0.057(14) 0.037(10) 0.028(9) -0.024(15) -0.012(18)
C10' 0.064(9) 0.038(9) 0.070(15) 0.008(9) -0.024(11) 0.021(8)
C11 0.028(2) 0.0339(19) 0.031(2) -0.004(2) 0.001(2) -0.0050(18)
C12 0.034(2) 0.033(2) 0.046(3) -0.009(2) 0.003(2) -0.0053(17)
C13 0.043(3) 0.053(3) 0.043(3) -0.021(2) 0.005(2) -0.006(2)
C14 0.040(3) 0.072(3) 0.029(2) -0.004(2) 0.005(2) -0.005(2)
C15 0.036(2) 0.047(3) 0.033(2) 0.002(2) -0.002(2) -0.001(2)
C16 0.037(3) 0.045(2) 0.041(3) -0.008(2) -0.003(2) -0.001(2)
C17 0.037(3) 0.032(2) 0.043(2) 0.007(2) -0.002(2) 0.002(2)
C18 0.031(2) 0.034(2) 0.050(3) 0.002(2) 0.006(2) 0.0005(17)
C19 0.031(2) 0.041(2) 0.052(3) 0.011(2) 0.000(2) -0.0061(19)
C20 0.033(3) 0.029(2) 0.060(3) -0.001(2) -0.007(2) -0.003(2)
C21 0.029(2) 0.0286(19) 0.031(2) 0.0035(18) 0.001(2) -0.0011(18)
C22 0.035(2) 0.0228(18) 0.042(2) -0.0001(18) 0.004(2) -0.0061(18)
C23 0.038(2) 0.0255(19) 0.037(2) -0.0063(19) 0.005(2) -0.0012(19)
C24 0.029(2) 0.030(2) 0.030(2) 0.0035(17) -0.0007(19) 0.0025(17)
C25 0.028(2) 0.0255(19) 0.027(2) 0.0039(16) -0.0039(18) 0.0015(17)
C26 0.033(2) 0.0299(19) 0.029(2) 0.0059(18) -0.0004(19) 0.0007(19)
C27 0.037(2) 0.033(2) 0.036(2) 0.0034(19) -0.001(2) -0.011(2)
C28 0.048(3) 0.0246(19) 0.039(2) -0.0011(19) -0.002(2) -0.0040(19)
C29 0.033(2) 0.034(2) 0.031(2) 0.0016(18) 0.002(2) 0.0015(18)
C30 0.033(2) 0.0249(18) 0.029(2) 0.0076(18) -0.0047(19) 0.0006(17)
Fe1 0.0285(3) 0.0318(3) 0.0409(3) 0.0102(3) 0.0020(4) 0.0022(3)
Fe2 0.0292(3) 0.0289(3) 0.0328(3) -0.0014(3) 0.0051(3) -0.0008(2)

loop_
_atom_type_symbol
_atom_type_description
_atom_type_scat_dispersion_real
_atom_type_scat_dispersion_imag
_atom_type_scat_source
C C 0.0033 0.0016 'International Tables Vol C Tables 4.2.6.8 and 6.1.1.4'
H H 0.0000 0.0000 'International Tables Vol C Tables 4.2.6.8 and 6.1.1.4'
Fe Fe 0.3463 0.8444 'International Tables Vol C Tables 4.2.6.8 and 6.1.1.4'

loop_
_geom_angle_atom_site_label_1
_geom_angle_atom_site_label_2
_geom_angle_atom_site_label_3
_geom_angle
C5 C1 C2 106.6(4)
C5 C1 C21 125.6(4)
C2 C1 C21 127.8(4)
C5 C1 Fe1 68.8(2)
C2 C1 Fe1 68.6(2)
C21 C1 Fe1 127.7(3)
C3 C2 C1 107.7(4)
C3 C2 Fe1 69.2(2)
C1 C2 Fe1 70.4(2)
C3 C2 H2 126.1
C1 C2 H2 126.1
Fe1 C2 H2 125.7
C4 C3 C2 108.1(4)
C4 C3 Fe1 69.3(3)
C2 C3 Fe1 69.9(2)
C4 C3 H3 125.9
C2 C3 H3 125.9
Fe1 C3 H3 126.5
C3 C4 C5 108.8(4)
C3 C4 Fe1 70.5(3)
C5 C4 Fe1 70.6(3)
C3 C4 H4 125.6
C5 C4 H4 125.6
Fe1 C4 H4 124.9
C4 C5 C1 108.7(4)
C4 C5 Fe1 68.9(3)
C1 C5 Fe1 70.8(2)
C4 C5 H5 125.6
C1 C5 H5 125.6
Fe1 C5 H5 126.3
C7 C6 C10 108.0
C7 C6 Fe1 70.7(5)
C10 C6 Fe1 70.1(6)
C7 C6 H6 126.0
C10 C6 H6 126.0
Fe1 C6 H6 124.8
C6 C7 C8 108.0
C6 C7 Fe1 68.1(4)
C8 C7 Fe1 71.4(5)
C6 C7 H7 126.0
C8 C7 H7 126.0
Fe1 C7 H7 126.1
C7 C8 C9 108.0
C7 C8 Fe1 68.2(6)
C9 C8 Fe1 69.6(5)
C7 C8 H8 126.0
C9 C8 H8 126.0
Fe1 C8 H8 127.7
C10 C9 C8 108.0
C10 C9 Fe1 67.9(4)
C8 C9 Fe1 70.3(5)
C10 C9 H9 126.0
C8 C9 H9 126.0
Fe1 C9 H9 127.4
C6 C10 C9 108.0
C6 C10 Fe1 68.5(6)
C9 C10 Fe1 71.5(4)
C6 C10 H10 126.0
C9 C10 H10 126.0
Fe1 C10 H10 125.6
C10' C6' C7' 108.0
C10' C6' Fe1 68.1(7)
C7' C6' Fe1 68.4(6)
C10' C6' H6' 126.0
C7' C6' H6' 126.0
Fe1 C6' H6' 129.0
C8' C7' C6' 108.0
C8' C7' Fe1 66.3(6)
C6' C7' Fe1 72.0(5)
C8' C7' H7' 126.0
C6' C7' H7' 126.0
Fe1 C7' H7' 127.2
C9' C8' C7' 108.0
C9' C8' Fe1 68.9(7)
C7' C8' Fe1 72.8(6)
C9' C8' H8' 126.0
C7' C8' H8' 126.0
Fe1 C8' H8' 123.9
C8' C9' C10' 108.0
C8' C9' Fe1 69.2(6)
C10' C9' Fe1 72.7(5)
C8' C9' H9' 126.0
C10' C9' H9' 126.0
Fe1 C9' H9' 123.7
C9' C10' C6' 108.0
C9' C10' Fe1 66.3(6)
C6' C10' Fe1 72.3(6)
C9' C10' H10' 126.0
C6' C10' H10' 126.0
Fe1 C10' H10' 126.9
C15 C11 C12 106.0(4)
C15 C11 C24 128.9(4)
C12 C11 C24 124.3(4)
C15 C11 Fe2 68.1(2)
C12 C11 Fe2 68.6(2)
C24 C11 Fe2 135.8(3)
C13 C12 C11 109.0(4)
C13 C12 Fe2 69.3(2)
C11 C12 Fe2 70.5(2)
C13 C12 H12 125.5
C11 C12 H12 125.5
Fe2 C12 H12 126.3
C14 C13 C12 107.5(4)
C14 C13 Fe2 69.1(3)
C12 C13 Fe2 70.0(3)
C14 C13 H13 126.2
C12 C13 H13 126.2
Fe2 C13 H13 126.3
C15 C14 C13 108.3(4)
C15 C14 Fe2 69.8(3)
C13 C14 Fe2 70.1(3)
C15 C14 H14 125.8
C13 C14 H14 125.8
Fe2 C14 H14 125.8
C14 C15 C11 109.2(4)
C14 C15 Fe2 69.3(3)
C11 C15 Fe2 71.2(3)
C14 C15 H15 125.4
C11 C15 H15 125.4
Fe2 C15 H15 125.6
C20 C16 C17 108.2(4)
C20 C16 Fe2 70.6(3)
C17 C16 Fe2 69.7(3)
C20 C16 H16 125.9
C17 C16 H16 125.9
Fe2 C16 H16 125.4
C16 C17 C18 107.7(4)
C16 C17 Fe2 69.8(3)
C18 C17 Fe2 69.2(3)
C16 C17 H17 126.2
C18 C17 H17 126.2
Fe2 C17 H17 126.4
C19 C18 C17 107.8(4)
C19 C18 Fe2 70.3(3)
C17 C18 Fe2 69.9(3)
C19 C18 H18 126.1
C17 C18 H18 126.1
Fe2 C18 H18 125.3
C18 C19 C20 108.1(4)
C18 C19 Fe2 69.2(2)
C20 C19 Fe2 70.4(3)
C18 C19 H19 125.9
C20 C19 H19 125.9
Fe2 C19 H19 126.0
C16 C20 C19 108.1(4)
C16 C20 Fe2 69.3(2)
C19 C20 Fe2 69.4(2)
C16 C20 H20 125.9
C19 C20 H20 125.9
Fe2 C20 H20 127.0
C22 C21 C30 118.1(4)
C22 C21 C1 120.5(4)
C30 C21 C1 121.3(3)
C21 C22 C23 122.0(4)
C21 C22 H22 119.0
C23 C22 H22 119.0
C24 C23 C22 122.6(4)
C24 C23 H23 118.7
C22 C23 H23 118.7
C23 C24 C25 117.4(4)
C23 C24 C11 116.7(3)
C25 C24 C11 125.5(4)
C26 C25 C30 118.3(4)
C26 C25 C24 121.8(4)
C30 C25 C24 119.9(3)
C27 C26 C25 121.0(4)
C27 C26 H26 119.5
C25 C26 H26 119.5
C26 C27 C28 120.7(4)
C26 C27 H27 119.6
C28 C27 H27 119.6
C29 C28 C27 120.2(4)
C29 C28 H28 119.9
C27 C28 H28 119.9
C28 C29 C30 121.2(4)
C28 C29 H29 119.4
C30 C29 H29 119.4
C29 C30 C25 118.5(4)
C29 C30 C21 121.4(4)
C25 C30 C21 120.0(3)
C9' Fe1 C8' 41.9(4)
C9' Fe1 C4 153.4(9)
C8' Fe1 C4 118.6(7)
C6 Fe1 C4 152.2(6)
C6 Fe1 C10 41.4(2)
C4 Fe1 C10 116.9(5)
C9' Fe1 C3 119.4(7)
C8' Fe1 C3 108.4(4)
C6 Fe1 C3 167.5(5)
C4 Fe1 C3 40.3(2)
C10 Fe1 C3 145.2(7)
C6 Fe1 C7 41.2(3)
C4 Fe1 C7 164.2(5)
C10 Fe1 C7 69.0(3)
C3 Fe1 C7 126.4(5)
C9' Fe1 C5 164.6(9)
C8' Fe1 C5 152.1(9)
C6 Fe1 C5 122.2(4)
C4 Fe1 C5 40.48(19)
C10 Fe1 C5 113.4(3)
C3 Fe1 C5 67.9(2)
C7 Fe1 C5 153.3(4)
C9' Fe1 C2 107.6(5)
C8' Fe1 C2 128.2(6)
C6 Fe1 C2 132.6(6)
C4 Fe1 C2 68.4(2)
C10 Fe1 C2 173.9(7)
C3 Fe1 C2 40.88(19)
C7 Fe1 C2 106.7(4)
C5 Fe1 C2 68.27(19)
C9' Fe1 C1 126.9(7)
C8' Fe1 C1 166.3(8)
C6 Fe1 C1 113.6(4)
C4 Fe1 C1 68.37(19)
C10 Fe1 C1 136.6(6)
C3 Fe1 C1 68.57(18)
C7 Fe1 C1 118.5(3)
C5 Fe1 C1 40.45(17)
C2 Fe1 C1 40.95(18)
C9' Fe1 C10' 41.0(4)
C8' Fe1 C10' 69.0(5)
C4 Fe1 C10' 164.5(7)
C3 Fe1 C10' 153.8(7)
C5 Fe1 C10' 126.8(7)
C2 Fe1 C10' 118.9(5)
C1 Fe1 C10' 107.4(5)
C6 Fe1 C9 68.8(2)
C4 Fe1 C9 106.2(3)
C10 Fe1 C9 40.63(19)
C3 Fe1 C9 110.8(5)
C7 Fe1 C9 68.1(3)
C5 Fe1 C9 132.3(3)
C2 Fe1 C9 142.8(6)
C1 Fe1 C9 172.7(4)
C14 Fe2 C18 117.8(2)
C14 Fe2 C15 40.85(19)
C18 Fe2 C15 154.15(19)
C14 Fe2 C13 40.8(2)
C18 Fe2 C13 104.5(2)
C15 Fe2 C13 68.7(2)
C14 Fe2 C17 154.50(19)
C18 Fe2 C17 40.85(18)
C15 Fe2 C17 163.86(19)
C13 Fe2 C17 120.5(2)
C14 Fe2 C16 161.33(19)
C18 Fe2 C16 68.37(19)
C15 Fe2 C16 126.8(2)
C13 Fe2 C16 157.8(2)
C17 Fe2 C16 40.51(17)
C14 Fe2 C19 104.6(2)
C18 Fe2 C19 40.50(16)
C15 Fe2 C19 120.26(19)
C13 Fe2 C19 121.1(2)
C17 Fe2 C19 68.14(18)
C16 Fe2 C19 67.9(2)
C14 Fe2 C12 68.4(2)
C18 Fe2 C12 123.63(16)
C15 Fe2 C12 68.30(19)
C13 Fe2 C12 40.8(2)
C17 Fe2 C12 109.10(19)
C16 Fe2 C12 124.5(2)
C19 Fe2 C12 158.89(18)
C14 Fe2 C20 123.3(2)
C18 Fe2 C20 67.95(18)
C15 Fe2 C20 108.85(19)
C13 Fe2 C20 158.5(2)
C17 Fe2 C20 67.76(18)
C16 Fe2 C20 40.14(18)
C19 Fe2 C20 40.26(18)
C12 Fe2 C20 159.9(2)
C14 Fe2 C11 68.9(2)
C18 Fe2 C11 162.13(16)
C15 Fe2 C11 40.69(18)
C13 Fe2 C11 69.05(19)
C17 Fe2 C11 126.97(19)
C16 Fe2 C11 111.0(2)
C19 Fe2 C11 157.11(15)
C12 Fe2 C11 40.91(15)
C20 Fe2 C11 123.91(18)

loop_
_geom_bond_atom_site_label_1
_geom_bond_atom_site_label_2
_geom_bond_distance
C1 C5 1.417(6)
C1 C2 1.434(7)
C1 C21 1.478(6)
C1 Fe1 2.062(4)
C2 C3 1.420(7)
C2 Fe1 2.037(4)
C2 H2 0.9300
C3 C4 1.391(7)
C3 Fe1 2.029(4)
C3 H3 0.9300
C4 C5 1.401(7)
C4 Fe1 2.013(4)
C4 H4 0.9300
C5 Fe1 2.035(5)
C5 H5 0.9300
C6 C7 1.4200
C6 C10 1.4200
C6 Fe1 2.000(14)
C6 H6 0.9300
C7 C8 1.4200
C7 Fe1 2.035(17)
C7 H7 0.9300
C8 C9 1.4200
C8 Fe1 2.076(11)
C8 H8 0.9300
C9 C10 1.4200
C9 Fe1 2.068(10)
C9 H9 0.9300
C10 Fe1 2.020(11)
C10 H10 0.9300
C6' C10' 1.4200
C6' C7' 1.4200
C6' Fe1 2.121(10)
C6' H6' 0.9300
C7' C8' 1.4200
C7' Fe1 2.074(13)
C7' H7' 0.9300
C8' C9' 1.4200
C8' Fe1 1.987(17)
C8' H8' 0.9300
C9' C10' 1.4200
C9' Fe1 1.98(2)
C9' H9' 0.9300
C10' Fe1 2.066(17)
C10' H10' 0.9300
C11 C15 1.427(6)
C11 C12 1.440(6)
C11 C24 1.472(6)
C11 Fe2 2.072(4)
C12 C13 1.422(7)
C12 Fe2 2.047(4)
C12 H12 0.9300
C13 C14 1.415(7)
C13 Fe2 2.037(5)
C13 H13 0.9300
C14 C15 1.415(6)
C14 Fe2 2.024(5)
C14 H14 0.9300
C15 Fe2 2.030(5)
C15 H15 0.9300
C16 C20 1.405(6)
C16 C17 1.411(6)
C16 Fe2 2.039(4)
C16 H16 0.9300
C17 C18 1.419(6)
C17 Fe2 2.038(5)
C17 H17 0.9300
C18 C19 1.409(5)
C18 Fe2 2.029(4)
C18 H18 0.9300
C19 C20 1.410(7)
C19 Fe2 2.042(4)
C19 H19 0.9300
C20 Fe2 2.056(4)
C20 H20 0.9300
C21 C22 1.369(5)
C21 C30 1.437(5)
C22 C23 1.395(6)
C22 H22 0.9300
C23 C24 1.373(6)
C23 H23 0.9300
C24 C25 1.447(5)
C25 C26 1.419(6)
C25 C30 1.420(6)
C26 C27 1.361(5)
C26 H26 0.9300
C27 C28 1.393(6)
C27 H27 0.9300
C28 C29 1.361(6)
C28 H28 0.9300
C29 C30 1.418(5)
C29 H29 0.9300

loop_
_geom_torsion_atom_site_label_1
_geom_torsion_atom_site_label_2
_geom_torsion_atom_site_label_3
_geom_torsion_atom_site_label_4
_geom_torsion
C5 C1 C2 C3 -1.0(5)
C21 C1 C2 C3 178.7(4)
Fe1 C1 C2 C3 -59.5(3)
C5 C1 C2 Fe1 58.5(3)
C21 C1 C2 Fe1 -121.9(4)
C1 C2 C3 C4 1.3(5)
Fe1 C2 C3 C4 -58.9(3)
C1 C2 C3 Fe1 60.2(3)
C2 C3 C4 C5 -1.2(5)
Fe1 C3 C4 C5 -60.5(3)
C2 C3 C4 Fe1 59.2(3)
C3 C4 C5 C1 0.6(5)
Fe1 C4 C5 C1 -59.8(3)
C3 C4 C5 Fe1 60.4(3)
C2 C1 C5 C4 0.2(5)
C21 C1 C5 C4 -179.4(4)
Fe1 C1 C5 C4 58.6(3)
C2 C1 C5 Fe1 -58.4(3)
C21 C1 C5 Fe1 122.0(4)
C10 C6 C7 C8 0.0
Fe1 C6 C7 C8 60.5(5)
C10 C6 C7 Fe1 -60.5(5)
C6 C7 C8 C9 0.0
Fe1 C7 C8 C9 58.4(4)
C6 C7 C8 Fe1 -58.4(4)
C7 C8 C9 C10 0.0
Fe1 C8 C9 C10 57.5(5)
C7 C8 C9 Fe1 -57.5(5)
C7 C6 C10 C9 0.0
Fe1 C6 C10 C9 -60.9(4)
C7 C6 C10 Fe1 60.9(4)
C8 C9 C10 C6 0.0
Fe1 C9 C10 C6 59.0(6)
C8 C9 C10 Fe1 -59.0(6)
C10' C6' C7' C8' 0.0
Fe1 C6' C7' C8' -56.6(7)
C10' C6' C7' Fe1 56.6(7)
C6' C7' C8' C9' 0.0
Fe1 C7' C8' C9' -60.2(7)
C6' C7' C8' Fe1 60.2(7)
C7' C8' C9' C10' 0.0
Fe1 C8' C9' C10' -62.7(5)
C7' C8' C9' Fe1 62.7(5)
C8' C9' C10' C6' 0.0
Fe1 C9' C10' C6' -60.5(6)
C8' C9' C10' Fe1 60.5(6)
C7' C6' C10' C9' 0.0
Fe1 C6' C10' C9' 56.8(6)
C7' C6' C10' Fe1 -56.8(6)
C15 C11 C12 C13 -0.7(5)
C24 C11 C12 C13 169.6(4)
Fe2 C11 C12 C13 -58.7(3)
C15 C11 C12 Fe2 58.0(3)
C24 C11 C12 Fe2 -131.7(5)
C11 C12 C13 C14 0.4(5)
Fe2 C12 C13 C14 -59.1(3)
C11 C12 C13 Fe2 59.5(3)
C12 C13 C14 C15 0.1(5)
Fe2 C13 C14 C15 -59.6(3)
C12 C13 C14 Fe2 59.7(3)
C13 C14 C15 C11 -0.5(5)
Fe2 C14 C15 C11 -60.3(3)
C13 C14 C15 Fe2 59.8(3)
C12 C11 C15 C14 0.7(5)
C24 C11 C15 C14 -168.9(4)
Fe2 C11 C15 C14 59.1(3)
C12 C11 C15 Fe2 -58.4(3)
C24 C11 C15 Fe2 131.9(5)
C20 C16 C17 C18 -1.2(5)
Fe2 C16 C17 C18 59.1(3)
C20 C16 C17 Fe2 -60.3(3)
C16 C17 C18 C19 0.9(5)
Fe2 C17 C18 C19 60.3(3)
C16 C17 C18 Fe2 -59.4(3)
C17 C18 C19 C20 -0.2(5)
Fe2 C18 C19 C20 59.9(3)
C17 C18 C19 Fe2 -60.1(3)
C17 C16 C20 C19 1.1(5)
Fe2 C16 C20 C19 -58.7(3)
C17 C16 C20 Fe2 59.8(3)
C18 C19 C20 C16 -0.5(5)
Fe2 C19 C20 C16 58.6(3)
C18 C19 C20 Fe2 -59.2(3)
C5 C1 C21 C22 -50.4(6)
C2 C1 C21 C22 130.1(5)
Fe1 C1 C21 C22 39.1(6)
C5 C1 C21 C30 125.3(5)
C2 C1 C21 C30 -54.3(6)
Fe1 C1 C21 C30 -145.3(3)
C30 C21 C22 C23 -0.9(6)
C1 C21 C22 C23 174.9(4)
C21 C22 C23 C24 0.2(7)
C22 C23 C24 C25 1.0(6)
C22 C23 C24 C11 -172.5(4)
C15 C11 C24 C23 131.7(5)
C12 C11 C24 C23 -36.3(6)
Fe2 C11 C24 C23 -130.2(4)
C15 C11 C24 C25 -41.2(7)
C12 C11 C24 C25 150.8(4)
Fe2 C11 C24 C25 57.0(6)
C23 C24 C25 C26 178.7(4)
C11 C24 C25 C26 -8.5(6)
C23 C24 C25 C30 -1.5(6)
C11 C24 C25 C30 171.3(4)
C30 C25 C26 C27 -1.9(6)
C24 C25 C26 C27 177.9(4)
C25 C26 C27 C28 -0.2(6)
C26 C27 C28 C29 1.0(7)
C27 C28 C29 C30 0.3(7)
C28 C29 C30 C25 -2.4(6)
C28 C29 C30 C21 -179.9(4)
C26 C25 C30 C29 3.2(6)
C24 C25 C30 C29 -176.7(4)
C26 C25 C30 C21 -179.3(4)
C24 C25 C30 C21 0.9(5)
C22 C21 C30 C29 177.8(4)
C1 C21 C30 C29 2.0(6)
C22 C21 C30 C25 0.3(6)
C1 C21 C30 C25 -175.4(4)
